data_1508383
loop_
_publ_author_name
'Nita, Gabriela'
'Branzea, Diana'
'Pop, Flavia'
'El-Ghayoury, Abdelkrim'
'Avarvari, Narcis'

_publ_section_title
;
 Electroactive Bisiminopyridine Ligands: Synthesis and Complexation
 Studies
;
_journal_issue 2
_journal_name_full Crystals
_journal_page_first 338
_journal_page_last 348
_journal_paper_doi 10.3390/cryst2020338
_journal_volume 2
_journal_year 2012
_chemical_formula_moiety 'C35 H27 Cl2 N3 S12 Zn'
_chemical_formula_sum 'C35 H27 Cl2 N3 S12 Zn'
_chemical_formula_weight 1010.59
_chemical_name_systematic
;
 ?
;
_space_group_IT_number 15
_symmetry_cell_setting monoclinic
_symmetry_space_group_name_Hall '-C 2yc'
_symmetry_space_group_name_H-M 'C 1 2/c 1'
_atom_sites_solution_hydrogens geom
_atom_sites_solution_primary direct
_atom_sites_solution_secondary difmap
_audit_creation_method SHELXL-97
_cell_angle_alpha 90.00
_cell_angle_beta 98.111(13)
_cell_angle_gamma 90.00
_cell_formula_units_Z 4
_cell_length_a 11.8152(16)
_cell_length_b 10.100(2)
_cell_length_c 35.579(6)
_cell_measurement_reflns_used 9352
_cell_measurement_temperature 293(2)
_cell_measurement_theta_max 27.54
_cell_measurement_theta_min 1.16
_cell_volume 4203.3(12)
_computing_cell_refinement 'Dirax/lsq (Duisenberg & Schreurs, 1989-2000)'
_computing_data_collection KappaCCD
_computing_data_reduction 'Denzo and Scalepak'
_computing_structure_refinement 'SHELXL-97 (Sheldrick, 1997)'
_computing_structure_solution 'SHELXS-97 (Sheldrick, 1997)'
_diffrn_ambient_temperature 293(2)
_diffrn_measured_fraction_theta_full 0.985
_diffrn_measured_fraction_theta_max 0.985
_diffrn_measurement_device_type area_detector
_diffrn_measurement_method CCD
_diffrn_radiation_monochromator graphite
_diffrn_radiation_source 'fine-focus sealed tube'
_diffrn_radiation_type MoK\a
_diffrn_radiation_wavelength 0.71073
_diffrn_reflns_av_R_equivalents 0.0560
_diffrn_reflns_av_sigmaI/netI 0.0294
_diffrn_reflns_limit_h_max 15
_diffrn_reflns_limit_h_min -15
_diffrn_reflns_limit_k_max 13
_diffrn_reflns_limit_k_min -13
_diffrn_reflns_limit_l_max 46
_diffrn_reflns_limit_l_min -45
_diffrn_reflns_number 55720
_diffrn_reflns_theta_full 27.54
_diffrn_reflns_theta_max 27.54
_diffrn_reflns_theta_min 1.16
_exptl_absorpt_coefficient_mu 1.340
_exptl_absorpt_correction_T_max 0.987
_exptl_absorpt_correction_T_min 0.732
_exptl_absorpt_correction_type multi-scan
_exptl_absorpt_process_details sadabs
_exptl_crystal_colour dark
_exptl_crystal_density_diffrn 1.597
_exptl_crystal_density_meas ?
_exptl_crystal_density_method 'not measured'
_exptl_crystal_description plate
_exptl_crystal_F_000 2056
_exptl_crystal_size_max 0.3
_exptl_crystal_size_mid 0.2
_exptl_crystal_size_min 0.01
_refine_diff_density_max 0.394
_refine_diff_density_min -0.416
_refine_diff_density_rms 0.077
_refine_ls_extinction_method none
_refine_ls_goodness_of_fit_ref 1.197
_refine_ls_hydrogen_treatment constr
_refine_ls_matrix_type full
_refine_ls_number_parameters 243
_refine_ls_number_reflns 4760
_refine_ls_number_restraints 0
_refine_ls_restrained_S_all 1.197
_refine_ls_R_factor_all 0.0968
_refine_ls_R_factor_gt 0.0597
_refine_ls_shift/su_max 0.000
_refine_ls_shift/su_mean 0.000
_refine_ls_structure_factor_coef Fsqd
_refine_ls_weighting_details 'calc w=1/[\s^2^(Fo^2^)+(0.0219P)^2^+17.1909P] where P=(Fo^2^+2Fc^2^)/3'
_refine_ls_weighting_scheme calc
_refine_ls_wR_factor_gt 0.1051
_refine_ls_wR_factor_ref 0.1227
_reflns_number_gt 3371
_reflns_number_total 4760
_reflns_threshold_expression >2sigma(I)
_cod_data_source_file C35H27Cl2N3S12Zn_C2_c_crystals-02-00338-s001_DC127.cif
_cod_data_source_block 4_chateigner_1508383
_cod_depositor_comments
;
The following automatic conversions were performed:

'_symmetry_cell_setting' value 'Monoclinic' changed to 'monoclinic'
according to the built-in table from CIF Core dictionary named
'cif_core.dic' version 2.4.1 from 2010-06-29.

Automatic conversion script
Id: cif_fix_values 1715 2011-07-08 13:25:40Z adriana 

The following automatic conversions were performed:

'_exptl_crystal_density_meas' value 'not measured' was changed to '?'
- the value is perceived as not measured.

Automatic conversion script
Id: cif_fix_values 3008 2015-01-20 13:52:24Z robertas 
;
_cod_original_cell_volume 4203.2(12)
_cod_original_sg_symbol_H-M C2/c
_cod_database_code 1508383

loop_
_symmetry_equiv_pos_as_xyz
'x, y, z'
'-x, y, -z+1/2'
'x+1/2, y+1/2, z'
'-x+1/2, y+1/2, -z+1/2'
'-x, -y, -z'
'x, -y, z-1/2'
'-x+1/2, -y+1/2, -z'
'x+1/2, -y+1/2, z-1/2'

loop_
_atom_site_label
_atom_site_type_symbol
_atom_site_fract_x
_atom_site_fract_y
_atom_site_fract_z
_atom_site_U_iso_or_equiv
_atom_site_adp_type
_atom_site_occupancy
_atom_site_symmetry_multiplicity
_atom_site_calc_flag
_atom_site_refinement_flags
C1 C 1.0729(3) 0.4344(4) 0.23134(13) 0.0473(10) Uani 1 1 d .
C2 C 1.0754(4) 0.5716(5) 0.23095(15) 0.0589(12) Uani 1 1 d .
H2 H 1.1269 0.6167 0.2181 0.071 Uiso 1 1 calc R
C3 C 1.0000 0.6398(7) 0.2500 0.0630(19) Uani 1 2 d S
H3 H 1.0000 0.7319 0.2500 0.076 Uiso 1 2 calc SR
C4 C 1.1474(3) 0.3526(4) 0.21153(13) 0.0505(11) Uani 1 1 d .
H4 H 1.2012 0.3923 0.1984 0.061 Uiso 1 1 calc R
C5 C 1.2087(3) 0.1459(4) 0.19236(12) 0.0439(10) Uani 1 1 d .
C6 C 1.2863(4) 0.1955(5) 0.16954(14) 0.0561(12) Uani 1 1 d .
H6 H 1.2939 0.2865 0.1667 0.067 Uiso 1 1 calc R
C7 C 1.3509(4) 0.1108(5) 0.15144(14) 0.0579(12) Uani 1 1 d .
H7 H 1.4017 0.1455 0.1363 0.069 Uiso 1 1 calc R
C8 C 1.3429(3) -0.0255(4) 0.15507(12) 0.0437(10) Uani 1 1 d .
C9 C 1.2657(4) -0.0748(5) 0.17822(13) 0.0526(11) Uani 1 1 d .
H9 H 1.2596 -0.1657 0.1816 0.063 Uiso 1 1 calc R
C10 C 1.1991(4) 0.0101(4) 0.19595(13) 0.0511(11) Uani 1 1 d .
H10 H 1.1468 -0.0244 0.2106 0.061 Uiso 1 1 calc R
C11 C 1.4096(3) -0.1167(4) 0.13439(12) 0.0460(10) Uani 1 1 d .
C12 C 1.3832(4) -0.2412(5) 0.12453(14) 0.0581(13) Uani 1 1 d .
H12 H 1.3191 -0.2807 0.1322 0.070 Uiso 1 1 calc R
C13 C 1.5676(4) -0.2017(4) 0.09587(13) 0.0509(11) Uani 1 1 d .
C14 C 1.6602(4) -0.2170(4) 0.07846(13) 0.0504(11) Uani 1 1 d .
C15 C 1.8591(4) -0.2013(5) 0.05543(13) 0.0511(11) Uani 1 1 d .
C16 C 1.8185(3) -0.3213(4) 0.04402(13) 0.0502(11) Uani 1 1 d .
C17 C 2.0732(5) -0.1735(7) 0.0925(2) 0.108(3) Uani 1 1 d .
H17A H 2.0360 -0.1339 0.1120 0.162 Uiso 1 1 calc R
H17B H 2.1484 -0.1367 0.0933 0.162 Uiso 1 1 calc R
H17C H 2.0788 -0.2674 0.0965 0.162 Uiso 1 1 calc R
C18 C 1.8149(5) -0.5806(5) 0.01695(18) 0.0838(18) Uani 1 1 d .
H18A H 1.8133 -0.6126 0.0423 0.126 Uiso 1 1 calc R
H18B H 1.8504 -0.6455 0.0027 0.126 Uiso 1 1 calc R
H18C H 1.7381 -0.5649 0.0049 0.126 Uiso 1 1 calc R
N1 N 1.0000 0.3674(5) 0.2500 0.0436(11) Uani 1 2 d S
N2 N 1.1388(3) 0.2272(4) 0.21217(10) 0.0446(8) Uani 1 1 d .
S1 S 1.53628(10) -0.05544(12) 0.11918(4) 0.0591(3) Uani 1 1 d .
S2 S 1.46743(11) -0.32923(13) 0.09772(5) 0.0701(4) Uani 1 1 d .
S3 S 1.76945(10) -0.09874(12) 0.07874(4) 0.0599(3) Uani 1 1 d .
S4 S 1.68137(10) -0.36255(12) 0.05310(4) 0.0607(4) Uani 1 1 d .
S5 S 1.89477(11) -0.42916(14) 0.01874(4) 0.0695(4) Uani 1 1 d .
S6 S 1.99126(11) -0.14075(14) 0.04689(4) 0.0680(4) Uani 1 1 d .
Cl1 Cl 0.88531(11) 0.05265(14) 0.20566(4) 0.0718(4) Uani 1 1 d .
Zn1 Zn 1.0000 0.16427(7) 0.2500 0.0482(2) Uani 1 2 d S

loop_
_atom_site_aniso_label
_atom_site_aniso_U_11
_atom_site_aniso_U_22
_atom_site_aniso_U_33
_atom_site_aniso_U_23
_atom_site_aniso_U_13
_atom_site_aniso_U_12
C1 0.036(2) 0.043(2) 0.064(3) -0.003(2) 0.0064(19) -0.0071(18)
C2 0.050(3) 0.045(3) 0.084(4) 0.000(2) 0.017(2) -0.009(2)
C3 0.067(4) 0.033(4) 0.090(5) 0.000 0.015(4) 0.000
C4 0.041(2) 0.049(3) 0.065(3) 0.000(2) 0.021(2) -0.013(2)
C5 0.037(2) 0.045(2) 0.052(2) -0.001(2) 0.0119(18) -0.0038(18)
C6 0.058(3) 0.043(3) 0.073(3) 0.005(2) 0.032(2) -0.004(2)
C7 0.053(3) 0.054(3) 0.073(3) 0.003(2) 0.033(2) -0.004(2)
C8 0.038(2) 0.046(3) 0.049(2) -0.004(2) 0.0136(18) -0.0029(18)
C9 0.058(3) 0.043(3) 0.060(3) 0.002(2) 0.021(2) -0.007(2)
C10 0.048(2) 0.050(3) 0.061(3) -0.002(2) 0.026(2) -0.007(2)
C11 0.039(2) 0.046(3) 0.055(3) 0.001(2) 0.0148(19) -0.0056(18)
C12 0.043(2) 0.057(3) 0.080(3) -0.007(3) 0.030(2) -0.008(2)
C13 0.046(2) 0.047(3) 0.063(3) -0.009(2) 0.022(2) -0.0092(19)
C14 0.049(2) 0.048(3) 0.059(3) -0.007(2) 0.022(2) -0.011(2)
C15 0.047(2) 0.051(3) 0.060(3) -0.010(2) 0.023(2) -0.014(2)
C16 0.043(2) 0.051(3) 0.061(3) -0.008(2) 0.022(2) -0.009(2)
C17 0.058(3) 0.096(5) 0.163(7) 0.043(5) -0.010(4) -0.023(3)
C18 0.096(4) 0.054(3) 0.110(5) -0.018(3) 0.046(4) -0.015(3)
N1 0.029(2) 0.040(3) 0.063(3) 0.000 0.009(2) 0.000
N2 0.0353(17) 0.042(2) 0.058(2) -0.0004(17) 0.0141(15) -0.0050(15)
S1 0.0545(7) 0.0493(7) 0.0808(9) -0.0133(6) 0.0348(6) -0.0123(5)
S2 0.0601(7) 0.0487(7) 0.1114(11) -0.0210(7) 0.0467(8) -0.0152(6)
S3 0.0566(7) 0.0507(7) 0.0789(9) -0.0195(6) 0.0322(6) -0.0179(5)
S4 0.0520(6) 0.0519(7) 0.0853(9) -0.0211(6) 0.0341(6) -0.0206(5)
S5 0.0626(8) 0.0611(8) 0.0929(10) -0.0273(7) 0.0391(7) -0.0113(6)
S6 0.0508(7) 0.0651(9) 0.0940(10) -0.0159(7) 0.0307(7) -0.0227(6)
Cl1 0.0630(7) 0.0757(9) 0.0805(9) -0.0192(7) 0.0230(7) -0.0337(7)
Zn1 0.0422(4) 0.0376(4) 0.0662(5) 0.000 0.0124(3) 0.000

loop_
_atom_type_symbol
_atom_type_description
_atom_type_scat_dispersion_real
_atom_type_scat_dispersion_imag
_atom_type_scat_source
C C 0.0033 0.0016 'International Tables Vol C Tables 4.2.6.8 and 6.1.1.4'
H H 0.0000 0.0000 'International Tables Vol C Tables 4.2.6.8 and 6.1.1.4'
N N 0.0061 0.0033 'International Tables Vol C Tables 4.2.6.8 and 6.1.1.4'
S S 0.1246 0.1234 'International Tables Vol C Tables 4.2.6.8 and 6.1.1.4'
Cl Cl 0.1484 0.1585 'International Tables Vol C Tables 4.2.6.8 and 6.1.1.4'
Zn Zn 0.2839 1.4301 'International Tables Vol C Tables 4.2.6.8 and 6.1.1.4'

loop_
_geom_angle_atom_site_label_1
_geom_angle_atom_site_label_2
_geom_angle_atom_site_label_3
_geom_angle
_geom_angle_site_symmetry_1
_geom_angle_site_symmetry_3
N1 C1 C2 121.6(4) . .
N1 C1 C4 115.3(4) . .
C2 C1 C4 123.1(4) . .
C3 C2 C1 118.6(5) . .
C3 C2 H2 120.7 . .
C1 C2 H2 120.7 . .
C2 C3 C2 120.0(6) 2_755 .
C2 C3 H3 120.0 2_755 .
C2 C3 H3 120.0 . .
N2 C4 C1 120.0(4) . .
N2 C4 H4 120.0 . .
C1 C4 H4 120.0 . .
C10 C5 C6 118.5(4) . .
C10 C5 N2 117.8(4) . .
C6 C5 N2 123.7(4) . .
C7 C6 C5 120.3(4) . .
C7 C6 H6 119.9 . .
C5 C6 H6 119.9 . .
C6 C7 C8 121.8(4) . .
C6 C7 H7 119.1 . .
C8 C7 H7 119.1 . .
C7 C8 C9 117.7(4) . .
C7 C8 C11 121.7(4) . .
C9 C8 C11 120.5(4) . .
C10 C9 C8 120.6(4) . .
C10 C9 H9 119.7 . .
C8 C9 H9 119.7 . .
C9 C10 C5 121.1(4) . .
C9 C10 H10 119.5 . .
C5 C10 H10 119.5 . .
C12 C11 C8 126.9(4) . .
C12 C11 S1 115.2(3) . .
C8 C11 S1 117.9(3) . .
C11 C12 S2 120.2(3) . .
C11 C12 H12 119.9 . .
S2 C12 H12 119.9 . .
C14 C13 S2 122.1(3) . .
C14 C13 S1 123.7(3) . .
S2 C13 S1 114.2(2) . .
C13 C14 S3 124.5(4) . .
C13 C14 S4 121.2(3) . .
S3 C14 S4 114.4(2) . .
C16 C15 S6 123.6(3) . .
C16 C15 S3 117.2(3) . .
S6 C15 S3 119.1(3) . .
C15 C16 S5 122.1(3) . .
C15 C16 S4 117.4(3) . .
S5 C16 S4 120.5(3) . .
S6 C17 H17A 109.5 . .
S6 C17 H17B 109.5 . .
H17A C17 H17B 109.5 . .
S6 C17 H17C 109.5 . .
H17A C17 H17C 109.5 . .
H17B C17 H17C 109.5 . .
S5 C18 H18A 109.5 . .
S5 C18 H18B 109.5 . .
H18A C18 H18B 109.5 . .
S5 C18 H18C 109.5 . .
H18A C18 H18C 109.5 . .
H18B C18 H18C 109.5 . .
C1 N1 C1 119.5(5) 2_755 .
C1 N1 Zn1 120.2(3) 2_755 .
C1 N1 Zn1 120.2(3) . .
C4 N2 C5 120.9(4) . .
C4 N2 Zn1 110.1(3) . .
C5 N2 Zn1 129.0(3) . .
C13 S1 C11 95.4(2) . .
C12 S2 C13 95.0(2) . .
C14 S3 C15 95.0(2) . .
C16 S4 C14 95.7(2) . .
C16 S5 C18 104.1(2) . .
C15 S6 C17 99.2(3) . .
N1 Zn1 Cl1 120.30(4) . .
N1 Zn1 Cl1 120.30(4) . 2_755
Cl1 Zn1 Cl1 119.40(9) . 2_755
N1 Zn1 N2 74.31(9) . 2_755
Cl1 Zn1 N2 97.94(9) . 2_755
Cl1 Zn1 N2 97.74(9) 2_755 2_755
N1 Zn1 N2 74.31(9) . .
Cl1 Zn1 N2 97.74(9) . .
Cl1 Zn1 N2 97.94(9) 2_755 .
N2 Zn1 N2 148.63(18) 2_755 .

loop_
_geom_bond_atom_site_label_1
_geom_bond_atom_site_label_2
_geom_bond_distance
_geom_bond_site_symmetry_2
C1 N1 1.342(5) .
C1 C2 1.387(6) .
C1 C4 1.459(6) .
C2 C3 1.377(6) .
C2 H2 0.9300 .
C3 C2 1.377(6) 2_755
C3 H3 0.9300 .
C4 N2 1.271(5) .
C4 H4 0.9300 .
C5 C10 1.384(6) .
C5 C6 1.400(5) .
C5 N2 1.420(5) .
C6 C7 1.367(6) .
C6 H6 0.9300 .
C7 C8 1.387(6) .
C7 H7 0.9300 .
C8 C9 1.403(5) .
C8 C11 1.475(6) .
C9 C10 1.376(6) .
C9 H9 0.9300 .
C10 H10 0.9300 .
C11 C12 1.330(6) .
C11 S1 1.774(4) .
C12 S2 1.720(4) .
C12 H12 0.9300 .
C13 C14 1.340(5) .
C13 S2 1.756(4) .
C13 S1 1.759(4) .
C14 S3 1.758(4) .
C14 S4 1.761(5) .
C15 C16 1.345(6) .
C15 S6 1.743(4) .
C15 S3 1.769(4) .
C16 S5 1.742(4) .
C16 S4 1.747(4) .
C17 S6 1.798(7) .
C17 H17A 0.9600 .
C17 H17B 0.9600 .
C17 H17C 0.9600 .
C18 S5 1.794(5) .
C18 H18A 0.9600 .
C18 H18B 0.9600 .
C18 H18C 0.9600 .
N1 C1 1.342(5) 2_755
N1 Zn1 2.052(5) .
N2 Zn1 2.351(3) .
Cl1 Zn1 2.2345(13) .
Zn1 Cl1 2.2345(13) 2_755
Zn1 N2 2.351(3) 2_755
